data_7059117
loop_
_publ_author_name
'Huang, Haifeng'
'Li, Ying'
'Yang, Jun'
'Pan, Renming'
'Lin, Xiangyang'

_publ_section_title
;
 Materials with good energetic properties resulting from the smart
 combination of nitramino and dinitromethyl group with furazan
;
_journal_issue 15
_journal_name_full 'New Journal of Chemistry'
_journal_page_first 7697
_journal_paper_doi 10.1039/C7NJ01417A
_journal_volume 41
_journal_year 2017
_chemical_absolute_configuration unk
_chemical_formula_sum 'C5 H14 N14 O7'
_chemical_formula_weight 382.30
_space_group_crystal_system orthorhombic
_space_group_IT_number 41
_space_group_name_Hall 'A 2 -2ab'
_space_group_name_H-M_alt 'A e a 2'
_atom_sites_solution_hydrogens mixed
_audit_creation_method SHELXL-2013
_audit_update_record
;
2017-02-15 deposited with the CCDC.
2017-06-20 downloaded from the CCDC.
;
_cell_angle_alpha 90
_cell_angle_beta 90
_cell_angle_gamma 90
_cell_formula_units_Z 8
_cell_length_a 21.595(6)
_cell_length_b 18.986(6)
_cell_length_c 7.676(2)
_cell_measurement_reflns_used 1360
_cell_measurement_temperature 293(2)
_cell_measurement_theta_max 41.716
_cell_measurement_theta_min 4.686
_cell_volume 3147.2(16)
_computing_cell_refinement 'Bruker SMART'
_computing_data_collection 'Bruker SMART'
_computing_data_reduction 'Bruker SHELXTL'
_computing_molecular_graphics 'Bruker SHELXTL'
_computing_publication_material 'Bruker SHELXTL'
_computing_structure_refinement 'SHELXL-2013 (Sheldrick, 2013)'
_computing_structure_solution 'Bruker SHELXTL'
_diffrn_ambient_temperature 293(2)
_diffrn_measured_fraction_theta_full 0.973
_diffrn_measured_fraction_theta_max 0.999
_diffrn_measurement_device_type 'CCD area detector'
_diffrn_measurement_method 'phi and omega scans'
_diffrn_radiation_type MoK\a
_diffrn_radiation_wavelength 0.71073
_diffrn_reflns_av_R_equivalents 0.0616
_diffrn_reflns_av_unetI/netI 0.0582
_diffrn_reflns_Laue_measured_fraction_full 0.973
_diffrn_reflns_Laue_measured_fraction_max 0.999
_diffrn_reflns_limit_h_max 20
_diffrn_reflns_limit_h_min -25
_diffrn_reflns_limit_k_max 22
_diffrn_reflns_limit_k_min -22
_diffrn_reflns_limit_l_max 8
_diffrn_reflns_limit_l_min -9
_diffrn_reflns_number 8374
_diffrn_reflns_point_group_measured_fraction_full 0.923
_diffrn_reflns_point_group_measured_fraction_max 0.949
_diffrn_reflns_theta_full 25.242
_diffrn_reflns_theta_max 24.999
_diffrn_reflns_theta_min 1.886
_exptl_absorpt_coefficient_mu 0.144
_exptl_absorpt_correction_T_max 0.7456
_exptl_absorpt_correction_T_min 0.6149
_exptl_absorpt_correction_type multi-scan
_exptl_absorpt_process_details sadabs
_exptl_crystal_colour colorless
_exptl_crystal_density_diffrn 1.614
_exptl_crystal_description prismatic
_exptl_crystal_F_000 1584
_exptl_crystal_size_max 0.200
_exptl_crystal_size_mid 0.160
_exptl_crystal_size_min 0.100
_refine_diff_density_max 0.253
_refine_diff_density_min -0.249
_refine_diff_density_rms 0.050
_refine_ls_abs_structure_details
; 
 Flack x determined using 688 quotients [(I+)-(I-)]/[(I+)+(I-)] 
 (Parsons and Flack (2004), Acta Cryst. A60, s61). 
;
_refine_ls_abs_structure_Flack 1.1(10)
_refine_ls_extinction_expression Fc^*^=kFc[1+0.001xFc^2^\l^3^/sin(2\q)]^-1/4^
_refine_ls_extinction_method SHELXL
_refine_ls_goodness_of_fit_ref 1.018
_refine_ls_hydrogen_treatment mixed
_refine_ls_matrix_type full
_refine_ls_number_parameters 244
_refine_ls_number_reflns 2635
_refine_ls_number_restraints 1
_refine_ls_restrained_S_all 1.018
_refine_ls_R_factor_all 0.0753
_refine_ls_R_factor_gt 0.0576
_refine_ls_shift/su_max 0.000
_refine_ls_shift/su_mean 0.000
_refine_ls_structure_factor_coef Fsqd
_refine_ls_weighting_details 'w=1/[\s^2^(Fo^2^)+(0.0822P)^2^] where P=(Fo^2^+2Fc^2^)/3'
_refine_ls_weighting_scheme calc
_refine_ls_wR_factor_gt 0.1338
_refine_ls_wR_factor_ref 0.1440
_reflns_Friedel_coverage 0.752
_reflns_Friedel_fraction_full 0.864
_reflns_Friedel_fraction_max 0.889
_reflns_number_gt 2020
_reflns_number_total 2635
_reflns_threshold_expression 'I > 2\s(I)'
_cod_data_source_file c7nj01417a2.cif
_cod_data_source_block cd17042
_cod_original_cell_volume 3147.0(16)
_cod_original_sg_symbol_Hall 'A 2 -2ac'
_cod_original_sg_symbol_H-M 'A b a 2'
_cod_database_code 7059117
_shelx_space_group_comment
; 
The symmetry employed for this shelxl refinement is uniquely defined 
by the following loop, which should always be used as a source of 
symmetry information in preference to the above space-group names. 
They are only intended as comments. 
;
_shelx_estimated_absorpt_t_min 0.972
_shelx_estimated_absorpt_t_max 0.986
_shelxl_version_number 2013-4

loop_
_space_group_symop_operation_xyz
'x, y, z'
'-x, -y, z'
'x+1/2, -y+1/2, z'
'-x+1/2, y+1/2, z'
'x, y+1/2, z+1/2'
'-x, -y+1/2, z+1/2'
'x+1/2, -y+1, z+1/2'
'-x+1/2, y+1, z+1/2'

loop_
_atom_site_label
_atom_site_type_symbol
_atom_site_fract_x
_atom_site_fract_y
_atom_site_fract_z
_atom_site_U_iso_or_equiv
_atom_site_adp_type
_atom_site_occupancy
_atom_site_site_symmetry_order
_atom_site_calc_flag
_atom_site_refinement_flags_posn
_atom_site_refinement_flags_adp
O1 O 0.56248(17) 0.84781(17) 0.2717(8) 0.0683(15) Uani 1 1 d . .
O2 O 0.79487(19) 0.9198(2) 0.4638(7) 0.0777(17) Uani 1 1 d . .
O3 O 0.73912(19) 0.82702(19) 0.4118(9) 0.0759(15) Uani 1 1 d . .
O4 O 0.5989(2) 1.0336(3) 0.0229(6) 0.0615(12) Uani 1 1 d . .
O5 O 0.5959(2) 1.1329(2) 0.1587(7) 0.0633(12) Uani 1 1 d . .
O6 O 0.5840(2) 1.0218(2) 0.6010(6) 0.0635(13) Uani 1 1 d . .
O7 O 0.5885(3) 1.1267(2) 0.4933(7) 0.0748(16) Uani 1 1 d . .
N1 N 0.62370(19) 0.8422(2) 0.3297(8) 0.0533(13) Uani 1 1 d . .
N2 N 0.5447(2) 0.9176(2) 0.2624(9) 0.0587(15) Uani 1 1 d . .
N3 N 0.69773(18) 0.9359(2) 0.4023(7) 0.0437(11) Uani 1 1 d . .
N4 N 0.7441(2) 0.8924(2) 0.4264(8) 0.0527(13) Uani 1 1 d . .
N5 N 0.59557(19) 1.0676(2) 0.1619(8) 0.0435(12) Uani 1 1 d . .
N6 N 0.5871(2) 1.0625(3) 0.4729(7) 0.0474(12) Uani 1 1 d . .
N7 N 0.7366(3) 0.6941(2) 0.1694(8) 0.0594(14) Uani 1 1 d . .
H7A H 0.7357 0.7393 0.1670 0.071 Uiso 1 1 calc R U
H7B H 0.7637 0.6716 0.1091 0.071 Uiso 1 1 calc R U
N8 N 0.6549(2) 0.6919(2) 0.3580(7) 0.0579(15) Uani 1 1 d . .
H8A H 0.6534 0.7371 0.3570 0.069 Uiso 1 1 calc R U
H8B H 0.6290 0.6683 0.4200 0.069 Uiso 1 1 calc R U
N9 N 0.6981(2) 0.5893(2) 0.2691(7) 0.0480(12) Uani 1 1 d . .
N10 N 0.7435(2) 0.5543(2) 0.1713(8) 0.0624(15) Uani 1 1 d . .
H10A H 0.7696 0.5781 0.1106 0.075 Uiso 1 1 calc R U
H10B H 0.7453 0.5091 0.1721 0.075 Uiso 1 1 calc R U
N11 N 0.6330(2) 0.7699(3) 0.8662(10) 0.079(2) Uani 1 1 d . .
H11A H 0.6342 0.7247 0.8601 0.095 Uiso 1 1 calc R U
H11B H 0.6657 0.7931 0.8950 0.095 Uiso 1 1 calc R U
N12 N 0.5326(3) 0.7682(3) 0.7886(11) 0.091(2) Uani 1 1 d . .
H12A H 0.4985 0.7899 0.7671 0.109 Uiso 1 1 calc R U
H12B H 0.5342 0.7230 0.7813 0.109 Uiso 1 1 calc R U
N13 N 0.5787(2) 0.8721(2) 0.8425(8) 0.0588(16) Uani 1 1 d . .
N14 N 0.5224(3) 0.9052(3) 0.8145(11) 0.088(2) Uani 1 1 d . .
H14A H 0.4900 0.8806 0.7905 0.106 Uiso 1 1 calc R U
H14B H 0.5198 0.9503 0.8210 0.106 Uiso 1 1 calc R U
C1 C 0.6419(2) 0.9073(2) 0.3524(8) 0.0385(13) Uani 1 1 d . .
C2 C 0.5919(2) 0.9534(2) 0.3071(8) 0.0367(11) Uani 1 1 d . .
C3 C 0.5920(2) 1.0310(2) 0.3135(9) 0.0369(11) Uani 1 1 d . .
C4 C 0.6964(2) 0.6591(2) 0.2657(7) 0.0391(12) Uani 1 1 d . .
C5 C 0.5815(2) 0.8034(3) 0.8318(10) 0.0519(15) Uani 1 1 d . .
H9 H 0.659(3) 0.569(4) 0.281(10) 0.08(2) Uiso 1 1 d . .
H13 H 0.612(3) 0.893(4) 0.879(12) 0.09(3) Uiso 1 1 d . .

loop_
_atom_site_aniso_label
_atom_site_aniso_U_11
_atom_site_aniso_U_22
_atom_site_aniso_U_33
_atom_site_aniso_U_23
_atom_site_aniso_U_13
_atom_site_aniso_U_12
O1 0.043(2) 0.0327(19) 0.129(5) -0.006(2) -0.014(3) -0.0103(17)
O2 0.043(2) 0.063(3) 0.128(5) -0.039(3) -0.024(3) 0.013(2)
O3 0.065(3) 0.033(2) 0.129(4) -0.014(3) -0.019(3) 0.0149(19)
O4 0.076(3) 0.056(3) 0.052(3) -0.008(2) 0.012(2) -0.004(2)
O5 0.091(3) 0.028(2) 0.072(3) 0.011(2) 0.009(3) 0.0003(18)
O6 0.092(4) 0.050(3) 0.049(3) 0.006(2) 0.007(2) -0.002(2)
O7 0.132(4) 0.025(2) 0.067(4) -0.006(2) -0.007(3) 0.003(2)
N1 0.044(2) 0.029(2) 0.086(4) 0.001(3) -0.008(3) -0.0016(19)
N2 0.039(2) 0.032(2) 0.105(4) -0.004(3) -0.012(3) -0.001(2)
N3 0.038(2) 0.0256(19) 0.067(3) -0.011(2) -0.006(2) 0.0053(18)
N4 0.043(3) 0.037(2) 0.078(4) -0.016(3) -0.016(3) 0.013(2)
N5 0.040(3) 0.034(3) 0.057(3) -0.001(3) 0.009(2) -0.0010(18)
N6 0.060(3) 0.034(3) 0.047(3) -0.001(2) -0.004(2) 0.003(2)
N7 0.079(4) 0.036(2) 0.064(3) 0.002(3) 0.021(3) -0.010(2)
N8 0.074(3) 0.025(2) 0.074(4) -0.003(2) 0.022(3) 0.000(2)
N9 0.056(3) 0.024(2) 0.064(3) 0.002(2) 0.004(3) 0.001(2)
N10 0.068(3) 0.033(2) 0.086(4) -0.007(3) 0.023(3) 0.001(2)
N11 0.054(3) 0.043(3) 0.140(7) 0.007(3) 0.003(3) -0.006(2)
N12 0.060(3) 0.045(3) 0.167(7) -0.021(4) -0.008(4) -0.015(2)
N13 0.059(3) 0.033(2) 0.085(4) -0.006(3) -0.003(3) -0.009(2)
N14 0.069(4) 0.050(3) 0.146(7) -0.003(4) -0.011(4) 0.011(3)
C1 0.036(3) 0.026(2) 0.053(4) -0.002(2) 0.001(2) 0.002(2)
C2 0.029(2) 0.027(2) 0.053(3) 0.000(3) 0.000(2) -0.0039(19)
C3 0.034(2) 0.029(2) 0.048(3) -0.002(3) 0.003(2) 0.003(2)
C4 0.054(3) 0.028(2) 0.035(3) 0.003(2) -0.005(3) 0.000(2)
C5 0.039(3) 0.042(3) 0.075(4) -0.003(3) 0.005(3) -0.008(2)

loop_
_atom_type_symbol
_atom_type_description
_atom_type_scat_dispersion_real
_atom_type_scat_dispersion_imag
_atom_type_scat_source
C C 0.0033 0.0016 'International Tables Vol C Tables 4.2.6.8 and 6.1.1.4'
H H 0.0000 0.0000 'International Tables Vol C Tables 4.2.6.8 and 6.1.1.4'
N N 0.0061 0.0033 'International Tables Vol C Tables 4.2.6.8 and 6.1.1.4'
O O 0.0106 0.0060 'International Tables Vol C Tables 4.2.6.8 and 6.1.1.4'

loop_
_geom_angle_atom_site_label_1
_geom_angle_atom_site_label_2
_geom_angle_atom_site_label_3
_geom_angle
N2 O1 N1 110.6(3)
C1 N1 O1 104.8(4)
C2 N2 O1 106.0(4)
N4 N3 C1 117.3(4)
O2 N4 O3 120.8(4)
O2 N4 N3 116.1(4)
O3 N4 N3 123.1(5)
O5 N5 O4 120.0(6)
O5 N5 C3 122.0(6)
O4 N5 C3 118.1(4)
O7 N6 O6 120.9(5)
O7 N6 C3 123.2(5)
O6 N6 C3 115.9(4)
C4 N7 H7A 120.0
C4 N7 H7B 120.0
H7A N7 H7B 120.0
C4 N8 H8A 120.0
C4 N8 H8B 120.0
H8A N8 H8B 120.0
C4 N9 N10 118.8(5)
C4 N9 H9 113(4)
N10 N9 H9 119(4)
N9 N10 H10A 120.0
N9 N10 H10B 120.0
H10A N10 H10B 120.0
C5 N11 H11A 120.0
C5 N11 H11B 120.0
H11A N11 H11B 120.0
C5 N12 H12A 120.0
C5 N12 H12B 120.0
H12A N12 H12B 120.0
C5 N13 N14 118.9(5)
C5 N13 H13 116(5)
N14 N13 H13 124(5)
N13 N14 H14A 120.0
N13 N14 H14B 120.0
H14A N14 H14B 120.0
N1 C1 N3 132.3(4)
N1 C1 C2 108.6(4)
N3 C1 C2 119.0(4)
N2 C2 C1 110.0(4)
N2 C2 C3 123.0(5)
C1 C2 C3 127.0(5)
N5 C3 N6 123.2(4)
N5 C3 C2 118.9(5)
N6 C3 C2 117.9(6)
N8 C4 N7 121.2(4)
N8 C4 N9 119.1(5)
N7 C4 N9 119.7(5)
N12 C5 N13 119.6(6)
N12 C5 N11 119.6(5)
N13 C5 N11 120.8(5)

loop_
_geom_bond_atom_site_label_1
_geom_bond_atom_site_label_2
_geom_bond_distance
O1 N2 1.382(5)
O1 N1 1.399(6)
O2 N4 1.246(6)
O3 N4 1.250(5)
O4 N5 1.249(7)
O5 N5 1.240(6)
O6 N6 1.253(6)
O7 N6 1.230(6)
N1 C1 1.307(6)
N2 C2 1.272(6)
N3 N4 1.313(6)
N3 C1 1.377(6)
N5 C3 1.358(8)
N6 C3 1.366(8)
N7 C4 1.320(7)
N7 H7A 0.8600
N7 H7B 0.8600
N8 C4 1.301(7)
N8 H8A 0.8600
N8 H8B 0.8600
N9 C4 1.325(6)
N9 N10 1.403(7)
N9 H9 0.93(7)
N10 H10A 0.8600
N10 H10B 0.8600
N11 C5 1.308(7)
N11 H11A 0.8600
N11 H11B 0.8600
N12 C5 1.294(7)
N12 H12A 0.8600
N12 H12B 0.8600
N13 C5 1.308(7)
N13 N14 1.386(7)
N13 H13 0.86(7)
N14 H14A 0.8600
N14 H14B 0.8600
C1 C2 1.434(7)
C2 C3 1.473(6)

loop_
_geom_hbond_atom_site_label_D
_geom_hbond_atom_site_label_H
_geom_hbond_atom_site_label_A
_geom_hbond_distance_DH
_geom_hbond_distance_HA
_geom_hbond_distance_DA
_geom_hbond_angle_DHA
_geom_hbond_site_symmetry_A
N13 H13 O2 0.86(7) 2.18(7) 3.024(7) 165(7) 8_645
N9 H9 O6 0.93(7) 2.31(7) 3.062(7) 138(7) 5_544
N9 H9 O4 0.93(7) 2.37(8) 3.082(7) 134(6) 5_545
N14 H14B O6 0.86 2.57 3.059(8) 116.9 .
N12 H12B O5 0.86 2.36 3.075(7) 140.3 5_545
N12 H12B O1 0.86 2.48 3.013(6) 120.5 6_665
N11 H11B O3 0.86 2.16 2.987(7) 161.6 8_645
N11 H11B O2 0.86 2.61 3.329(6) 142.4 8_645
N11 H11A O7 0.86 2.34 3.044(7) 139.1 5_545
N11 H11A O5 0.86 2.47 3.154(8) 136.7 5_545
N10 H10B N3 0.86 2.56 3.131(7) 124.6 4_645
N10 H10B N3 0.86 2.70 3.209(7) 119.5 5_544
N10 H10B O2 0.86 2.56 3.208(6) 132.4 5_544
N8 H8B O5 0.86 2.08 2.864(7) 151.6 5_545
N8 H8A N1 0.86 2.11 2.941(6) 163.6 .
N8 H8A O3 0.86 2.55 3.172(6) 129.7 .
N7 H7B N8 0.86 2.64 3.347(8) 140.8 8_644
N7 H7A O3 0.86 2.63 3.249(7) 130.1 8_644
N7 H7A O3 0.86 2.51 3.136(7) 130.2 .

loop_
_geom_torsion_atom_site_label_1
_geom_torsion_atom_site_label_2
_geom_torsion_atom_site_label_3
_geom_torsion_atom_site_label_4
_geom_torsion
N2 O1 N1 C1 -0.7(6)
N1 O1 N2 C2 1.5(7)
C1 N3 N4 O2 176.9(6)
C1 N3 N4 O3 -2.5(9)
O1 N1 C1 N3 -177.7(6)
O1 N1 C1 C2 -0.4(7)
N4 N3 C1 N1 3.5(10)
N4 N3 C1 C2 -173.6(5)
O1 N2 C2 C1 -1.7(8)
O1 N2 C2 C3 179.7(6)
N1 C1 C2 N2 1.4(8)
N3 C1 C2 N2 179.1(6)
N1 C1 C2 C3 179.9(6)
N3 C1 C2 C3 -2.4(10)
O5 N5 C3 N6 1.4(8)
O4 N5 C3 N6 -178.9(5)
O5 N5 C3 C2 -180.0(5)
O4 N5 C3 C2 -0.3(7)
O7 N6 C3 N5 -3.5(8)
O6 N6 C3 N5 179.7(5)
O7 N6 C3 C2 177.9(5)
O6 N6 C3 C2 1.1(7)
N2 C2 C3 N5 -76.2(8)
C1 C2 C3 N5 105.5(7)
N2 C2 C3 N6 102.4(8)
C1 C2 C3 N6 -75.9(7)
N10 N9 C4 N8 -179.0(6)
N10 N9 C4 N7 0.9(8)
N14 N13 C5 N12 2.8(11)
N14 N13 C5 N11 -176.4(7)
